data_7031186
loop_
_publ_author_name
'Liu, Jie'
'Zhang, Hao'
'Chen, Caihong'
'Deng, Hong'
'Lu, Tongbu'
'Ji, Liangnian'

_publ_section_title
;
 Interaction of macrocyclic copper(ii) complexes with calf thymus DNA:
 effects of the side chains of the ligands on the DNA-binding behaviors
;
_journal_coden_ASTM DTARAF
_journal_issue 1
_journal_name_full 'Dalton Transactions'
_journal_page_first 114
_journal_page_last 119
_journal_paper_doi 10.1039/b206079p
_journal_year 2003
_chemical_formula_sum 'C24 H34 Cl2 Cu N6 O8'
_chemical_formula_weight 669.01
_space_group_IT_number 2
_symmetry_cell_setting triclinic
_symmetry_space_group_name_Hall '-P 1'
_symmetry_space_group_name_H-M 'P -1'
_atom_sites_solution_hydrogens geom
_atom_sites_solution_primary direct
_atom_sites_solution_secondary difmap
_audit_creation_method SHELXL-97
_cell_angle_alpha 85.51(3)
_cell_angle_beta 76.37(3)
_cell_angle_gamma 68.25(3)
_cell_formula_units_Z 1
_cell_length_a 8.274(2)
_cell_length_b 8.412(2)
_cell_length_c 11.616(2)
_cell_measurement_temperature 293(2)
_cell_volume 729.7(3)
_computing_cell_refinement 'Bruker XSCANS'
_computing_data_collection 'Bruker XSCANS'
_computing_data_reduction 'Bruker SHELXTL '
_computing_molecular_graphics 'Bruker SHELXTL'
_computing_publication_material 'Bruker SHELXTL'
_computing_structure_refinement 'SHELXL-97 (Sheldrick, 1997)'
_computing_structure_solution 'SHELXS-97 (Sheldrick, 1990)'
_diffrn_ambient_temperature 293(2)
_diffrn_measured_fraction_theta_full 0.690
_diffrn_measured_fraction_theta_max 0.690
_diffrn_measurement_device_type 'Bruker P4'
_diffrn_measurement_method '\w scans'
_diffrn_radiation_monochromator graphite
_diffrn_radiation_source 'fine-focus sealed tube'
_diffrn_radiation_type MoK\a
_diffrn_radiation_wavelength 0.71073
_diffrn_reflns_av_R_equivalents 0.0261
_diffrn_reflns_av_sigmaI/netI 0.0480
_diffrn_reflns_limit_h_max 8
_diffrn_reflns_limit_h_min -7
_diffrn_reflns_limit_k_max 8
_diffrn_reflns_limit_k_min -8
_diffrn_reflns_limit_l_max 12
_diffrn_reflns_limit_l_min -10
_diffrn_reflns_number 1794
_diffrn_reflns_theta_full 21.96
_diffrn_reflns_theta_max 21.96
_diffrn_reflns_theta_min 14.71
_exptl_absorpt_coefficient_mu 0.988
_exptl_absorpt_correction_T_max 0.8906
_exptl_absorpt_correction_T_min 0.7052
_exptl_crystal_colour red
_exptl_crystal_density_diffrn 1.522
_exptl_crystal_density_method 'not measured'
_exptl_crystal_description block
_exptl_crystal_F_000 347
_exptl_crystal_size_max 0.38
_exptl_crystal_size_mid 0.17
_exptl_crystal_size_min 0.12
_refine_diff_density_max 0.418
_refine_diff_density_min -0.458
_refine_diff_density_rms 0.044
_refine_ls_extinction_coef 0.12(10)
_refine_ls_extinction_expression Fc^*^=kFc[1+0.001xFc^2^\l^3^/sin(2\q)]^-1/4^
_refine_ls_extinction_method SHELXL
_refine_ls_goodness_of_fit_ref 1.060
_refine_ls_hydrogen_treatment mixed
_refine_ls_matrix_type full
_refine_ls_number_parameters 188
_refine_ls_number_reflns 1234
_refine_ls_number_restraints 0
_refine_ls_restrained_S_all 1.060
_refine_ls_R_factor_all 0.0673
_refine_ls_R_factor_gt 0.0576
_refine_ls_shift/su_max 0.006
_refine_ls_shift/su_mean 0.000
_refine_ls_structure_factor_coef Fsqd
_refine_ls_weighting_details 'w=1/[\s^2^(Fo^2^)+(0.0728P)^2^+1.0144P] where P=(Fo^2^+2Fc^2^)/3'
_refine_ls_weighting_scheme calc
_refine_ls_wR_factor_gt 0.1397
_refine_ls_wR_factor_ref 0.1460
_reflns_number_gt 1062
_reflns_number_total 1234
_reflns_threshold_expression >2sigma(I)
_cod_data_source_file b206079p.txt
_cod_data_source_block 12042m
_cod_depositor_comments
;
The following automatic conversions were performed:

'_symmetry_cell_setting' value 'Triclinic' changed to 'triclinic'
according to
/usr/data/users/saulius/automatic-downloads/retrospective/RSC/lib/dictionaries/cif_core.dic
dictionary named 'cif_core.dic' version 2.4.2 from 2011-04-26.

Automatic conversion script
Id: cif_fix_values 2281 2013-09-26 08:29:07Z andrius 

The following automatic conversions were performed:

'_refine_ls_weighting_scheme' value 'calc
w=1/[\s^2^(Fo^2^)+(0.0728P)^2^+1.0144P] where P=(Fo^2^+2Fc^2^)/3' was
changed to 'calc'. New tag '_refine_ls_weighting_details' was
created. The value of the new tag was set to
'w=1/[\s^2^(Fo^2^)+(0.0728P)^2^+1.0144P] where P=(Fo^2^+2Fc^2^)/3'.

Automatic conversion script
Id: cif_fix_values 3143 2015-03-26 13:38:13Z robertas 
;
_cod_original_sg_symbol_H-M P-1
_cod_database_code 7031186

loop_
_symmetry_equiv_pos_as_xyz
'x, y, z'
'-x, -y, -z'

loop_
_atom_site_label
_atom_site_type_symbol
_atom_site_fract_x
_atom_site_fract_y
_atom_site_fract_z
_atom_site_U_iso_or_equiv
_atom_site_adp_type
_atom_site_occupancy
_atom_site_calc_flag
_atom_site_refinement_flags
C1 C -0.0370(11) -0.1734(11) 0.2311(7) 0.0650(19) Uani 1 d .
C2 C 0.2442(9) -0.2938(8) 0.0792(7) 0.0576(18) Uani 1 d .
H2A H 0.2758 -0.4116 0.1053 0.069 Uiso 1 calc R
H2B H 0.2946 -0.2358 0.1218 0.069 Uiso 1 calc R
C3 C 0.3160(9) -0.2883(9) -0.0499(8) 0.0619(19) Uani 1 d .
H3A H 0.4454 -0.3360 -0.0673 0.074 Uiso 1 calc R
H3B H 0.2747 -0.3556 -0.0919 0.074 Uiso 1 calc R
C4 C 0.2827(9) -0.0865(11) -0.2184(7) 0.0648(19) Uani 1 d .
H4A H 0.4092 -0.1390 -0.2533 0.078 Uiso 1 calc R
H4B H 0.2214 -0.1463 -0.2493 0.078 Uiso 1 calc R
C5 C 0.3382(18) 0.1733(16) -0.2795(18) 0.115(5) Uani 1 d .
H5A H 0.2831 0.2570 -0.3345 0.138 Uiso 1 calc R
H5B H 0.3054 0.2373 -0.2063 0.138 Uiso 1 calc R
C6 C 0.485(4) 0.163(9) -0.312(10) 0.41(8) Uani 1 d .
H6A H 0.5404 0.0480 -0.3450 0.486 Uiso 1 calc R
H6B H 0.5211 0.1536 -0.2373 0.486 Uiso 1 calc R
C7 C 0.5984(19) 0.245(2) -0.3838(15) 0.115(4) Uani 1 d .
C8 C 0.7440(19) 0.1636(19) -0.4699(16) 0.110(4) Uani 1 d .
H8A H 0.7654 0.0519 -0.4909 0.132 Uiso 1 calc R
C9 C 0.8560(19) 0.238(3) -0.5249(11) 0.111(5) Uani 1 d .
H9A H 0.9540 0.1761 -0.5830 0.133 Uiso 1 calc R
C10 C 0.835(2) 0.387(4) -0.5015(18) 0.121(7) Uani 1 d .
H10A H 0.9155 0.4347 -0.5441 0.146 Uiso 1 calc R
C11 C 0.696(4) 0.4823(19) -0.415(2) 0.139(10) Uani 1 d .
H11A H 0.6863 0.5910 -0.3952 0.166 Uiso 1 calc R
C12 C 0.569(2) 0.4144(16) -0.3559(10) 0.099(3) Uani 1 d .
H12A H 0.4692 0.4787 -0.3003 0.119 Uiso 1 calc R
N1 N 0.2538(6) -0.1082(6) -0.0884(5) 0.0471(14) Uani 1 d .
H1D H 0.3179 -0.0566 -0.0625 0.057 Uiso 1 calc R
N2 N 0.0501(7) -0.2090(6) 0.1033(5) 0.0470(13) Uani 1 d .
H2C H 0.0062 -0.2806 0.0773 0.056 Uiso 1 calc R
N3 N 0.2219(10) 0.0856(10) -0.2529(6) 0.0750(19) Uani 1 d .
O1 O 0.0963(13) 0.1352(12) 0.1478(8) 0.103(2) Uani 1 d .
O2 O 0.241(2) 0.2866(18) 0.2205(11) 0.132(4) Uani 1 d .
O3 O 0.141(5) 0.368(3) 0.043(3) 0.223(15) Uani 1 d .
O4 O 0.368(2) 0.123(4) 0.0561(16) 0.175(8) Uani 1 d .
Cl1 Cl 0.1877(3) 0.2512(3) 0.1288(2) 0.0685(10) Uani 1 d .
Cu1 Cu 0.0000 0.0000 0.0000 0.0382(9) Uani 1 d S

loop_
_atom_site_aniso_label
_atom_site_aniso_U_11
_atom_site_aniso_U_22
_atom_site_aniso_U_33
_atom_site_aniso_U_23
_atom_site_aniso_U_13
_atom_site_aniso_U_12
C1 0.060(4) 0.075(4) 0.060(4) 0.011(3) -0.016(3) -0.025(4)
C2 0.046(3) 0.039(3) 0.089(5) 0.009(3) -0.025(3) -0.013(3)
C3 0.040(3) 0.040(3) 0.094(5) -0.001(3) -0.006(3) -0.005(3)
C4 0.049(3) 0.067(4) 0.068(4) -0.012(3) -0.002(3) -0.014(3)
C5 0.069(7) 0.083(6) 0.190(14) -0.003(7) 0.004(7) -0.044(5)
C6 0.108(17) 0.35(7) 0.74(18) 0.37(11) -0.11(4) -0.12(3)
C7 0.094(8) 0.117(10) 0.133(10) 0.024(8) 0.002(7) -0.059(8)
C8 0.099(9) 0.103(7) 0.142(10) -0.033(7) -0.034(9) -0.042(7)
C9 0.092(8) 0.160(16) 0.084(7) -0.008(7) -0.012(5) -0.053(9)
C10 0.103(9) 0.17(2) 0.126(11) 0.054(14) -0.043(10) -0.090(13)
C11 0.21(2) 0.088(8) 0.19(2) 0.029(10) -0.14(2) -0.087(12)
C12 0.125(8) 0.087(7) 0.078(6) -0.019(5) -0.015(5) -0.031(6)
N1 0.034(2) 0.040(3) 0.068(3) -0.002(2) -0.011(2) -0.0147(19)
N2 0.045(3) 0.039(2) 0.064(3) 0.005(2) -0.020(2) -0.019(2)
N3 0.065(4) 0.080(4) 0.073(4) 0.020(3) -0.004(3) -0.028(3)
O1 0.121(6) 0.116(5) 0.114(5) -0.006(4) -0.030(4) -0.088(5)
O2 0.171(9) 0.160(9) 0.124(7) -0.008(6) -0.066(7) -0.104(8)
O3 0.38(4) 0.144(11) 0.27(3) 0.087(15) -0.23(3) -0.159(19)
O4 0.135(9) 0.27(2) 0.159(10) -0.068(13) -0.010(8) -0.115(12)
Cl1 0.0814(14) 0.0716(14) 0.0824(15) 0.0047(9) -0.0352(10) -0.0521(10)
Cu1 0.0304(10) 0.0320(10) 0.0524(11) -0.0004(3) -0.0115(4) -0.0098(5)

loop_
_atom_type_symbol
_atom_type_description
_atom_type_scat_dispersion_real
_atom_type_scat_dispersion_imag
_atom_type_scat_source
C C 0.0033 0.0016 'International Tables Vol C Tables 4.2.6.8 and 6.1.1.4'
H H 0.0000 0.0000 'International Tables Vol C Tables 4.2.6.8 and 6.1.1.4'
N N 0.0061 0.0033 'International Tables Vol C Tables 4.2.6.8 and 6.1.1.4'
O O 0.0106 0.0060 'International Tables Vol C Tables 4.2.6.8 and 6.1.1.4'
Cl Cl 0.1484 0.1585 'International Tables Vol C Tables 4.2.6.8 and 6.1.1.4'
Cu Cu 0.3201 1.2651 'International Tables Vol C Tables 4.2.6.8 and 6.1.1.4'

loop_
_geom_angle_atom_site_label_1
_geom_angle_atom_site_label_2
_geom_angle_atom_site_label_3
_geom_angle
_geom_angle_site_symmetry_1
_geom_angle_site_symmetry_3
N3 C1 N2 113.9(6) 2 .
N2 C2 C3 108.5(6) . .
N1 C3 C2 108.6(6) . .
N3 C4 N1 113.3(6) . .
C6 C5 N3 146(4) . .
C5 C6 C7 144(3) . .
C8 C7 C12 117.0(12) . .
C8 C7 C6 124(5) . .
C12 C7 C6 118(5) . .
C9 C8 C7 122.4(14) . .
C10 C9 C8 122.1(14) . .
C9 C10 C11 121.7(13) . .
C10 C11 C12 119.2(12) . .
C11 C12 C7 117.4(14) . .
C3 N1 C4 114.3(6) . .
C3 N1 Cu1 106.4(4) . .
C4 N1 Cu1 114.7(4) . .
C2 N2 C1 114.4(6) . .
C2 N2 Cu1 106.2(4) . .
C1 N2 Cu1 114.3(4) . .
C5 N3 C1 120.9(9) . 2
C5 N3 C4 120.1(9) . .
C1 N3 C4 117.2(7) 2 .
O2 Cl1 O3 121.9(8) . .
O2 Cl1 O1 117.5(7) . .
O3 Cl1 O1 113.7(9) . .
O2 Cl1 O4 101.0(9) . .
O3 Cl1 O4 99(2) . .
O1 Cl1 O4 95.6(9) . .
N1 Cu1 N1 180.0 2 .
N1 Cu1 N2 86.0(2) 2 2
N1 Cu1 N2 94.0(2) . 2
N1 Cu1 N2 94.0(2) 2 .
N1 Cu1 N2 86.0(2) . .
N2 Cu1 N2 180.0 2 .

loop_
_geom_bond_atom_site_label_1
_geom_bond_atom_site_label_2
_geom_bond_distance
_geom_bond_site_symmetry_2
C1 N3 1.400(13) 2
C1 N2 1.488(11) .
C2 N2 1.462(10) .
C2 C3 1.481(13) .
C3 N1 1.478(10) .
C4 N3 1.405(13) .
C4 N1 1.479(11) .
C5 C6 1.16(4) .
C5 N3 1.384(17) .
C6 C7 1.44(4) .
C7 C8 1.36(3) .
C7 C12 1.41(2) .
C8 C9 1.32(3) .
C9 C10 1.24(3) .
C10 C11 1.37(3) .
C11 C12 1.39(3) .
N1 Cu1 2.001(5) .
N2 Cu1 2.017(5) .
N3 C1 1.400(13) 2
O1 Cl1 1.417(8) .
O2 Cl1 1.337(11) .
O3 Cl1 1.360(18) .
O4 Cl1 1.57(2) .
Cu1 N1 2.001(5) 2
Cu1 N2 2.017(5) 2

loop_
_geom_torsion_atom_site_label_1
_geom_torsion_atom_site_label_2
_geom_torsion_atom_site_label_3
_geom_torsion_atom_site_label_4
_geom_torsion
_geom_torsion_site_symmetry_1
_geom_torsion_site_symmetry_4
N2 C2 C3 N1 55.3(7) . .
N3 C5 C6 C7 142(10) . .
C5 C6 C7 C8 -128(16) . .
C5 C6 C7 C12 59(20) . .
C12 C7 C8 C9 1(2) . .
C6 C7 C8 C9 -172(5) . .
C7 C8 C9 C10 0(3) . .
C8 C9 C10 C11 2(2) . .
C9 C10 C11 C12 -4(2) . .
C10 C11 C12 C7 4(2) . .
C8 C7 C12 C11 -3(2) . .
C6 C7 C12 C11 171(4) . .
C2 C3 N1 C4 -167.6(6) . .
C2 C3 N1 Cu1 -40.0(6) . .
N3 C4 N1 C3 179.8(6) . .
N3 C4 N1 Cu1 56.5(8) . .
C3 C2 N2 C1 -168.2(6) . .
C3 C2 N2 Cu1 -41.1(6) . .
N3 C1 N2 C2 177.3(6) 2 .
N3 C1 N2 Cu1 54.6(8) 2 .
C6 C5 N3 C1 -170(10) . 2
C6 C5 N3 C4 26(11) . .
N1 C4 N3 C5 93.7(12) . .
N1 C4 N3 C1 -71.0(10) . 2
C3 N1 Cu1 N1 -124(100) . 2
C4 N1 Cu1 N1 4(100) . 2
C3 N1 Cu1 N2 -166.4(5) . 2
C4 N1 Cu1 N2 -39.0(5) . 2
C3 N1 Cu1 N2 13.6(5) . .
C4 N1 Cu1 N2 141.0(5) . .
C2 N2 Cu1 N1 -164.9(4) . 2
C1 N2 Cu1 N1 -37.8(5) . 2
C2 N2 Cu1 N1 15.1(4) . .
C1 N2 Cu1 N1 142.2(5) . .
C2 N2 Cu1 N2 -35.7(6) . 2
C1 N2 Cu1 N2 91.4(6) . 2
